data_4338654
loop_
_publ_author_name
'Yang, Sihai'
'Li, Guobao'
'Liu, Wei'
'Wang, Wei'
'Yan, Zhimin'
'Huang, Yining'
'Liao, Fuhui'
'Lin, Jianhua'

_publ_section_title
;
 Synthesis and Characterization of a Fluorotitanophosphate
 (NH~4~)~0.16~K~1.84~[Ti~2~F~2~(PO~4~)~2~(PO~3~OH)] with a
 Unique Lamella Framework
;
_journal_coden_ASTM INOCAJ
_journal_issue 12
_journal_name_full 'Inorganic Chemistry'
_journal_page_first 5449
_journal_page_last 5453
_journal_paper_doi 10.1021/ic900504m
_journal_volume 48
_journal_year 2009
_chemical_formula_sum 'F2 H1.64 K1.84 N0.16 O12 P3 Ti2'
_chemical_formula_weight 494.55
_space_group_IT_number 15
_symmetry_cell_setting monoclinic
_symmetry_space_group_name_Hall '-C 2yc'
_symmetry_space_group_name_H-M 'C 1 2/c 1'
_atom_sites_solution_hydrogens geom
_atom_sites_solution_primary direct
_atom_sites_solution_secondary difmap
_audit_creation_method SHELXL-97
_cell_angle_alpha 90.00
_cell_angle_beta 103.16(3)
_cell_angle_gamma 90.00
_cell_formula_units_Z 4
_cell_length_a 16.406(3)
_cell_length_b 8.3230(17)
_cell_length_c 8.8260(18)
_cell_measurement_temperature 298(2)
_cell_measurement_theta_max 32.5
_cell_measurement_theta_min 2
_cell_volume 1173.5(4)
_computing_cell_refinement 'HKL Scalepack (Otwinowski & Minor, 1997)'
_computing_data_collection 'KappaCCD (Nonius B. V., 1998)'
_computing_data_reduction 'HKL Denzo (Otwinowski & Minor, 1997) & maXus (Mackay et al., 1998)'
_computing_molecular_graphics 'Bruker SHELXTL V5.1 (Sheldrick, 1998)'
_computing_publication_material 'SHELXL-97 (Sheldrick, 1997)'
_computing_structure_refinement 'SHELXL-97 (Sheldrick, 1997)'
_computing_structure_solution 'SHELXS-97 (Sheldrick, 1997)'
_diffrn_ambient_temperature 298(2)
_diffrn_measured_fraction_theta_full 0.992
_diffrn_measured_fraction_theta_max 0.946
_diffrn_measurement_device_type 'NONIUS KappaCCD'
_diffrn_measurement_method CCD
_diffrn_radiation_monochromator graphite
_diffrn_radiation_source 'fine-focus sealed tube'
_diffrn_radiation_type MoK\a
_diffrn_radiation_wavelength 0.71073
_diffrn_reflns_av_R_equivalents 0.0242
_diffrn_reflns_av_sigmaI/netI 0.0383
_diffrn_reflns_limit_h_max 25
_diffrn_reflns_limit_h_min -15
_diffrn_reflns_limit_k_max 12
_diffrn_reflns_limit_k_min -12
_diffrn_reflns_limit_l_max 11
_diffrn_reflns_limit_l_min -13
_diffrn_reflns_number 4710
_diffrn_reflns_theta_full 32.50
_diffrn_reflns_theta_max 33.50
_diffrn_reflns_theta_min 2.76
_exptl_absorpt_coefficient_mu 2.515
_exptl_absorpt_correction_T_max 0.605
_exptl_absorpt_correction_T_min 0.46
_exptl_absorpt_correction_type multi-scan
_exptl_absorpt_process_details
;
multi-scan from symmetry-related measurements 
 Sortav (Blessing 1995, 1997)
;
_exptl_crystal_colour colorless
_exptl_crystal_density_diffrn 2.799
_exptl_crystal_density_method 'not measured'
_exptl_crystal_description block
_exptl_crystal_F_000 962.9
_exptl_crystal_size_max 0.3
_exptl_crystal_size_mid 0.25
_exptl_crystal_size_min 0.2
_refine_diff_density_max 0.557
_refine_diff_density_min -0.376
_refine_diff_density_rms 0.117
_refine_ls_extinction_method SHELXL
_refine_ls_goodness_of_fit_ref 1.000
_refine_ls_hydrogen_treatment constr
_refine_ls_matrix_type full
_refine_ls_number_parameters 100
_refine_ls_number_reflns 2182
_refine_ls_number_restraints 0
_refine_ls_restrained_S_all 1.000
_refine_ls_R_factor_all 0.0380
_refine_ls_R_factor_gt 0.0308
_refine_ls_shift/su_max 0.001
_refine_ls_shift/su_mean 0.000
_refine_ls_structure_factor_coef Fsqd
_refine_ls_weighting_details 'calc w=1/[\s^2^(Fo^2^)+(0.0394P)^2^+1.0000P] where P=(Fo^2^+2Fc^2^)/3'
_refine_ls_weighting_scheme calc
_refine_ls_wR_factor_gt 0.0743
_refine_ls_wR_factor_ref 0.0775
_reflns_number_gt 1881
_reflns_number_total 2182
_reflns_threshold_expression >2sigma(I)
_cod_data_source_file ic900504m_si_002.cif
_cod_data_source_block
;
;
_cod_original_sg_symbol_H-M 'C 2/c'
_cod_database_code 4338654

loop_
_symmetry_equiv_pos_as_xyz
'x, y, z'
'-x, y, -z+1/2'
'x+1/2, y+1/2, z'
'-x+1/2, y+1/2, -z+1/2'
'-x, -y, -z'
'x, -y, z-1/2'
'-x+1/2, -y+1/2, -z'
'x+1/2, -y+1/2, z-1/2'

loop_
_atom_site_label
_atom_site_type_symbol
_atom_site_fract_x
_atom_site_fract_y
_atom_site_fract_z
_atom_site_U_iso_or_equiv
_atom_site_adp_type
_atom_site_occupancy
_atom_site_symmetry_multiplicity
_atom_site_calc_flag
_atom_site_refinement_flags
Ti1 Ti 0.418618(19) 0.25203(4) 0.93380(3) 0.00924(8) Uani 1 1 d .
K1 K 0.28595(5) 0.08298(10) 1.19981(8) 0.02162(14) Uani 0.92 1 d P
N1 N 0.302(2) 0.113(4) 1.223(4) 0.012(7) Uiso 0.08 1 d P
H1A H 0.3386 0.1736 1.2804 0.014 Uiso 0.08 1 d P
H1B H 0.3251 0.0544 1.1648 0.014 Uiso 0.08 1 d P
H1C H 0.2646 0.1736 1.1648 0.014 Uiso 0.08 1 d P
H1D H 0.2781 0.0544 1.2804 0.014 Uiso 0.08 1 d P
P1 P 0.5000 0.03814(8) 1.2500 0.00846(12) Uani 1 2 d S
P2 P 0.38699(3) 0.38526(6) 0.56680(5) 0.01065(10) Uani 1 1 d .
O1 O 0.38075(10) 0.43511(17) 1.02972(17) 0.0180(3) Uani 1 1 d .
O2 O 0.46928(9) 0.32097(19) 0.53823(18) 0.0204(3) Uani 1 1 d .
O3 O 0.31378(10) 0.2981(2) 0.45909(18) 0.0243(3) Uani 1 1 d .
H3 H 0.2829 0.2599 0.5109 0.037 Uiso 0.50 1 calc PR
O4 O 0.38169(10) 0.36300(19) 0.73587(16) 0.0206(3) Uani 1 1 d .
O5 O 0.55742(10) -0.06321(18) 1.17543(18) 0.0200(3) Uani 1 1 d .
O6 O 0.44327(10) 0.1432(2) 1.12958(17) 0.0219(3) Uani 1 1 d .
F1 F 0.31004(7) 0.16608(14) 0.90553(13) 0.0153(2) Uani 1 1 d .

loop_
_atom_site_aniso_label
_atom_site_aniso_U_11
_atom_site_aniso_U_22
_atom_site_aniso_U_33
_atom_site_aniso_U_23
_atom_site_aniso_U_13
_atom_site_aniso_U_12
Ti1 0.01057(15) 0.00899(15) 0.00838(14) 0.00031(10) 0.00263(10) 0.00073(11)
K1 0.0164(3) 0.0248(4) 0.0233(3) 0.0049(2) 0.0036(2) 0.0047(3)
P1 0.0102(3) 0.0074(3) 0.0078(2) 0.000 0.0020(2) 0.000
P2 0.0096(2) 0.0115(2) 0.01081(19) 0.00311(15) 0.00237(15) 0.00008(16)
O1 0.0224(7) 0.0124(6) 0.0214(7) -0.0067(5) 0.0095(5) -0.0012(5)
O2 0.0157(7) 0.0222(8) 0.0248(7) 0.0033(6) 0.0080(5) 0.0065(6)
O3 0.0187(7) 0.0322(9) 0.0220(7) -0.0058(6) 0.0042(6) -0.0127(7)
O4 0.0258(8) 0.0248(8) 0.0123(6) 0.0090(5) 0.0064(5) 0.0060(6)
O5 0.0188(7) 0.0145(7) 0.0295(8) -0.0092(5) 0.0115(6) 0.0003(6)
O6 0.0182(7) 0.0304(9) 0.0172(6) 0.0131(6) 0.0044(5) 0.0076(6)
F1 0.0121(5) 0.0157(6) 0.0183(5) -0.0016(4) 0.0039(4) -0.0017(4)

loop_
_atom_type_symbol
_atom_type_description
_atom_type_scat_dispersion_real
_atom_type_scat_dispersion_imag
_atom_type_scat_source
O O 0.0106 0.0060 'International Tables Vol C Tables 4.2.6.8 and 6.1.1.4'
F F 0.0171 0.0103 'International Tables Vol C Tables 4.2.6.8 and 6.1.1.4'
K K 0.2009 0.2494 'International Tables Vol C Tables 4.2.6.8 and 6.1.1.4'
P P 0.1023 0.0942 'International Tables Vol C Tables 4.2.6.8 and 6.1.1.4'
Ti Ti 0.2776 0.4457 'International Tables Vol C Tables 4.2.6.8 and 6.1.1.4'
H H 0.0000 0.0000 'International Tables Vol C Tables 4.2.6.8 and 6.1.1.4'
N N 0.0061 0.0033 'International Tables Vol C Tables 4.2.6.8 and 6.1.1.4'

loop_
_geom_angle_atom_site_label_1
_geom_angle_atom_site_label_2
_geom_angle_atom_site_label_3
_geom_angle
_geom_angle_site_symmetry_1
_geom_angle_site_symmetry_3
F1 Ti1 O2 175.35(6) . 2_656
F1 Ti1 O6 86.49(7) . .
O2 Ti1 O6 91.52(7) 2_656 .
F1 Ti1 O1 88.19(6) . .
O2 Ti1 O1 96.02(7) 2_656 .
O6 Ti1 O1 90.03(7) . .
F1 Ti1 O5 85.33(6) . 5_657
O2 Ti1 O5 90.55(7) 2_656 5_657
O6 Ti1 O5 92.33(7) . 5_657
O1 Ti1 O5 172.96(7) . 5_657
F1 Ti1 O4 88.26(7) . .
O2 Ti1 O4 93.90(8) 2_656 .
O6 Ti1 O4 174.19(7) . .
O1 Ti1 O4 87.32(7) . .
O5 Ti1 O4 89.73(7) 5_657 .
F1 Ti1 K1 46.55(4) . 7_557
O2 Ti1 K1 137.81(6) 2_656 7_557
O6 Ti1 K1 118.07(5) . 7_557
O1 Ti1 K1 57.61(5) . 7_557
O5 Ti1 K1 115.55(5) 5_657 7_557
O4 Ti1 K1 56.21(5) . 7_557
F1 Ti1 K1 44.46(4) . .
O2 Ti1 K1 134.97(5) 2_656 .
O6 Ti1 K1 45.71(5) . .
O1 Ti1 K1 74.53(5) . .
O5 Ti1 K1 102.52(5) 5_657 .
O4 Ti1 K1 128.50(5) . .
K1 Ti1 K1 73.73(2) 7_557 .
F1 Ti1 K1 41.33(4) . 6
O2 Ti1 K1 135.01(5) 2_656 6
O6 Ti1 K1 96.87(6) . 6
O1 Ti1 K1 127.94(5) . 6
O5 Ti1 K1 45.16(5) 5_657 6
O4 Ti1 K1 80.76(6) . 6
K1 Ti1 K1 74.12(2) 7_557 6
K1 Ti1 K1 74.342(18) . 6
F1 K1 F1 144.78(3) 7_557 6_556
F1 K1 F1 71.25(5) 7_557 .
F1 K1 F1 140.90(4) 6_556 .
F1 K1 O5 152.71(5) 7_557 2_657
F1 K1 O5 55.42(4) 6_556 2_657
F1 K1 O5 99.18(5) . 2_657
F1 K1 O6 106.35(5) 7_557 .
F1 K1 O6 106.22(5) 6_556 .
F1 K1 O6 54.94(5) . .
O5 K1 O6 50.91(4) 2_657 .
F1 K1 O3 76.19(5) 7_557 1_556
F1 K1 O3 88.32(5) 6_556 1_556
F1 K1 O3 123.84(5) . 1_556
O5 K1 O3 89.57(6) 2_657 1_556
O6 K1 O3 94.41(6) . 1_556
F1 K1 O4 56.33(4) 7_557 7_557
F1 K1 O4 89.31(5) 6_556 7_557
F1 K1 O4 118.21(5) . 7_557
O5 K1 O4 142.19(5) 2_657 7_557
O6 K1 O4 161.02(6) . 7_557
O3 K1 O4 74.81(5) 1_556 7_557
F1 K1 O1 55.14(4) 7_557 7_557
F1 K1 O1 112.44(5) 6_556 7_557
F1 K1 O1 71.77(5) . 7_557
O5 K1 O1 147.64(5) 2_657 7_557
O6 K1 O1 126.46(5) . 7_557
O3 K1 O1 121.62(5) 1_556 7_557
O4 K1 O1 52.93(4) 7_557 7_557
F1 K1 O3 103.79(5) 7_557 4_546
F1 K1 O3 72.23(5) 6_556 4_546
F1 K1 O3 86.53(5) . 4_546
O5 K1 O3 100.96(5) 2_657 4_546
O6 K1 O3 117.33(5) . 4_546
O3 K1 O3 146.07(4) 1_556 4_546
O4 K1 O3 77.36(5) 7_557 4_546
O1 K1 O3 48.66(4) 7_557 4_546
F1 K1 P1 129.36(4) 7_557 .
F1 K1 P1 81.00(4) 6_556 .
F1 K1 P1 77.98(4) . .
O5 K1 P1 25.59(3) 2_657 .
O6 K1 P1 25.57(3) . .
O3 K1 P1 89.58(5) 1_556 .
O4 K1 P1 161.91(4) 7_557 .
O1 K1 P1 145.11(4) 7_557 .
O3 K1 P1 113.55(4) 4_546 .
F1 K1 Ti1 31.01(3) 7_557 7_557
F1 K1 Ti1 119.72(4) 6_556 7_557
F1 K1 Ti1 85.37(4) . 7_557
O5 K1 Ti1 175.07(4) 2_657 7_557
O6 K1 Ti1 134.00(4) . 7_557
O3 K1 Ti1 89.44(5) 1_556 7_557
O4 K1 Ti1 33.05(3) 7_557 7_557
O1 K1 Ti1 32.44(3) 7_557 7_557
O3 K1 Ti1 77.32(4) 4_546 7_557
P1 K1 Ti1 159.22(3) . 7_557
F1 K1 P2 79.42(4) 7_557 4_546
F1 K1 P2 93.45(4) 6_556 4_546
F1 K1 P2 76.47(4) . 4_546
O5 K1 P2 124.20(5) 2_657 4_546
O6 K1 P2 123.59(4) . 4_546
O3 K1 P2 139.40(4) 1_556 4_546
O4 K1 P2 64.67(4) 7_557 4_546
O1 K1 P2 24.30(3) 7_557 4_546
O3 K1 P2 24.48(3) 4_546 4_546
P1 K1 P2 130.78(3) . 4_546
Ti1 K1 P2 54.87(2) 7_557 4_546
F1 K1 H1A 90.1 7_557 .
F1 K1 H1A 96.0 6_556 .
F1 K1 H1A 98.9 . .
O5 K1 H1A 65.6 2_657 .
O6 K1 H1A 57.8 . .
O3 K1 H1A 36.7 1_556 .
O4 K1 H1A 110.7 7_557 .
O1 K1 H1A 145.3 7_557 .
O3 K1 H1A 166.0 4_546 .
P1 K1 H1A 55.8 . .
Ti1 K1 H1A 115.8 7_557 .
P2 K1 H1A 169.5 4_546 .
F1 K1 H1B 123.9 7_557 .
F1 K1 H1B 91.3 6_556 .
F1 K1 H1B 55.0 . .
O5 K1 H1B 45.0 2_657 .
O6 K1 H1B 29.2 . .
O3 K1 H1B 119.6 1_556 .
O4 K1 H1B 165.6 7_557 .
O1 K1 H1B 114.0 7_557 .
O3 K1 H1B 89.1 4_546 .
P1 K1 H1B 31.4 . .
Ti1 K1 H1B 139.1 7_557 .
P2 K1 H1B 100.9 4_546 .
H1A K1 H1B 83.6 . .
F1 K1 H1C 12.0 7_557 .
F1 K1 H1C 153.2 6_556 .
F1 K1 H1C 65.3 . .
O5 K1 H1C 141.0 2_657 .
O6 K1 H1C 94.8 . .
O3 K1 H1C 73.5 1_556 .
O4 K1 H1C 67.4 7_557 .
O1 K1 H1C 64.4 7_557 .
O3 K1 H1C 112.7 4_546 .
P1 K1 H1C 117.4 . .
Ti1 K1 H1C 42.9 7_557 .
P2 K1 H1C 88.3 4_546 .
H1A K1 H1C 81.1 . .
H1B K1 H1C 114.6 . .
F1 K1 H1D 110.4 7_557 .
F1 K1 H1D 36.6 6_556 .
F1 K1 H1D 176.4 . .
O5 K1 H1D 80.7 2_657 .
O6 K1 H1D 126.5 . .
O3 K1 H1D 59.8 1_556 .
O4 K1 H1D 61.6 7_557 .
O1 K1 H1D 106.4 7_557 .
O3 K1 H1D 90.0 4_546 .
P1 K1 H1D 102.8 . .
Ti1 K1 H1D 94.6 7_557 .
P2 K1 H1D 100.6 4_546 .
H1A K1 H1D 84.4 . .
H1B K1 H1D 124.2 . .
H1C K1 H1D 116.9 . .
H1A N1 H1B 109.5 . .
H1A N1 H1C 108.6 . .
H1B N1 H1C 109.4 . .
H1A N1 H1D 109.5 . .
H1B N1 H1D 110.3 . .
H1C N1 H1D 109.4 . .
O6 P1 O6 109.74(14) 2_657 .
O6 P1 O5 106.30(8) 2_657 .
O6 P1 O5 110.94(9) . .
O6 P1 O5 110.94(9) 2_657 2_657
O6 P1 O5 106.30(8) . 2_657
O5 P1 O5 112.65(13) . 2_657
O6 P1 K1 53.57(6) 2_657 2_657
O6 P1 K1 118.01(7) . 2_657
O5 P1 K1 53.45(6) . 2_657
O5 P1 K1 135.66(6) 2_657 2_657
O6 P1 K1 118.01(7) 2_657 .
O6 P1 K1 53.57(6) . .
O5 P1 K1 135.66(6) . .
O5 P1 K1 53.45(6) 2_657 .
K1 P1 K1 167.61(3) 2_657 .
O4 P2 O2 111.64(9) . .
O4 P2 O1 108.19(9) . 6_565
O2 P2 O1 109.04(9) . 6_565
O4 P2 O3 109.74(9) . .
O2 P2 O3 109.22(10) . .
O1 P2 O3 108.96(10) 6_565 .
O4 P2 K1 118.52(7) . 4_556
O2 P2 K1 129.82(6) . 4_556
O1 P2 K1 54.22(6) 6_565 4_556
O3 P2 K1 55.11(7) . 4_556
P2 O1 Ti1 149.37(10) 6_566 .
P2 O1 K1 101.48(7) 6_566 7_557
Ti1 O1 K1 89.95(5) . 7_557
P2 O2 Ti1 163.16(11) . 2_656
P2 O3 K1 138.77(10) . 1_554
P2 O3 K1 100.41(9) . 4_556
K1 O3 K1 98.53(5) 1_554 4_556
P2 O3 H3 109.5 . .
K1 O3 H3 101.4 1_554 .
K1 O3 H3 103.0 4_556 .
P2 O4 Ti1 149.30(10) . .
P2 O4 K1 115.51(8) . 7_557
Ti1 O4 K1 90.73(6) . 7_557
P1 O5 Ti1 152.14(10) . 5_657
P1 O5 K1 100.96(7) . 2_657
Ti1 O5 K1 105.91(6) 5_657 2_657
P1 O6 Ti1 151.03(10) . .
P1 O6 K1 100.86(7) . .
Ti1 O6 K1 105.43(7) . .
Ti1 F1 K1 102.44(5) . 7_557
Ti1 F1 K1 111.51(6) . 6
K1 F1 K1 112.39(5) 7_557 6
Ti1 F1 K1 107.45(6) . .
K1 F1 K1 108.75(5) 7_557 .
K1 F1 K1 113.60(4) 6 .

loop_
_geom_bond_atom_site_label_1
_geom_bond_atom_site_label_2
_geom_bond_distance
_geom_bond_site_symmetry_2
Ti1 F1 1.8828(12) .
Ti1 O2 1.8883(15) 2_656
Ti1 O6 1.9108(14) .
Ti1 O1 1.9142(14) .
Ti1 O5 1.9304(15) 5_657
Ti1 O4 1.9467(14) .
Ti1 K1 3.5689(11) 7_557
Ti1 K1 3.8154(11) .
Ti1 K1 3.8379(11) 6
K1 F1 2.6532(14) 7_557
K1 F1 2.7245(14) 6_556
K1 F1 2.8015(15) .
K1 O5 2.8298(18) 2_657
K1 O6 2.8331(18) .
K1 O3 2.8594(19) 1_556
K1 O4 2.9663(18) 7_557
K1 O1 3.014(2) 7_557
K1 O3 3.036(2) 4_546
K1 P1 3.4582(10) .
K1 Ti1 3.5689(11) 7_557
K1 P2 3.6406(14) 4_546
K1 H1A 1.2419 .
K1 H1B 0.8091 .
K1 H1C 0.8594 .
K1 H1D 0.7877 .
N1 H1A 0.8600 .
N1 H1B 0.8597 .
N1 H1C 0.8604 .
N1 H1D 0.8598 .
P1 O6 1.5199(15) 2_657
P1 O6 1.5199(15) .
P1 O5 1.5213(15) .
P1 O5 1.5213(15) 2_657
P1 K1 3.4582(10) 2_657
P2 O4 1.5257(15) .
P2 O2 1.5257(16) .
P2 O1 1.5289(15) 6_565
P2 O3 1.5336(16) .
P2 K1 3.6406(14) 4_556
O1 P2 1.5289(15) 6_566
O1 K1 3.014(2) 7_557
O2 Ti1 1.8883(15) 2_656
O3 K1 2.8594(19) 1_554
O3 K1 3.036(2) 4_556
O3 H3 0.8200 .
O4 K1 2.9663(18) 7_557
O5 Ti1 1.9304(14) 5_657
O5 K1 2.8298(18) 2_657
F1 K1 2.6532(14) 7_557
F1 K1 2.7245(14) 6

loop_
_geom_hbond_atom_site_label_D
_geom_hbond_atom_site_label_H
_geom_hbond_atom_site_label_A
_geom_hbond_distance_DH
_geom_hbond_distance_HA
_geom_hbond_distance_DA
_geom_hbond_angle_DHA
_geom_hbond_site_symmetry_A
O3 H3 O3 0.82 1.74 2.496(3) 153.5 7_556
